data_7241533
loop_
_publ_author_name
'Song, Xue-Qin'
'Xia, Xue-Li'
'Song, Fu-Qiang'
'Liu, Guo-Hua'
'Wang, Li'

_publ_section_title
;
 Tuning the coordination behavior of an unexplored asymmetric multidentate
 ligand for developing diverse heterometallic architectures with
 luminescent and magnetic properties
;
_journal_issue 4
_journal_name_full CrystEngComm
_journal_page_first 1000
_journal_page_last 1012
_journal_paper_doi 10.1039/D0CE01298J
_journal_volume 23
_journal_year 2021
_chemical_formula_moiety 'C62 H78 N4 Nd2 O40 Zn8, 2(C H3), 2(C H4 O), 2(H2 O)'
_chemical_formula_sum 'C64 H92 N4 Nd2 O44 Zn8'
_chemical_formula_weight 2432.85
_space_group_crystal_system monoclinic
_space_group_IT_number 14
_space_group_name_Hall '-P 2ybc'
_space_group_name_H-M_alt 'P 1 21/c 1'
_atom_sites_solution_hydrogens mixed
_atom_sites_solution_primary dual
_audit_creation_date 2019-01-01
_audit_creation_method
;
Olex2 1.2
(compiled 2018.05.29 svn.r3508 for OlexSys, GUI svn.r5506)
;
_audit_update_record
;
2020-07-19 deposited with the CCDC.	2020-11-23 downloaded from the CCDC.
;
_cell_angle_alpha 90
_cell_angle_beta 93.129(2)
_cell_angle_gamma 90
_cell_formula_units_Z 2
_cell_length_a 12.6950(3)
_cell_length_b 11.9208(3)
_cell_length_c 28.7356(8)
_cell_measurement_reflns_used 5019
_cell_measurement_temperature 173.00(10)
_cell_measurement_theta_max 28.0240
_cell_measurement_theta_min 3.6700
_cell_volume 4342.21(19)
_computing_cell_refinement
;
CrysAlisPro, Agilent Technologies,
Version 1.171.36.28 (release 01-02-2013 CrysAlis171 .NET)
(compiled Feb  1 2013,16:14:44)
;
_computing_data_collection
;
CrysAlisPro, Agilent Technologies,
Version 1.171.36.28 (release 01-02-2013 CrysAlis171 .NET)
(compiled Feb  1 2013,16:14:44)
;
_computing_data_reduction
;
CrysAlisPro, Agilent Technologies,
Version 1.171.36.28 (release 01-02-2013 CrysAlis171 .NET)
(compiled Feb  1 2013,16:14:44)
;
_computing_molecular_graphics 'Olex2 (Dolomanov et al., 2009)'
_computing_publication_material 'Olex2 (Dolomanov et al., 2009)'
_computing_structure_refinement 'XL (Sheldrick, 2008)'
_computing_structure_solution 'ShelXT (Sheldrick, 2015)'
_diffrn_ambient_temperature 173.00(10)
_diffrn_detector_area_resol_mean 16.0733
_diffrn_measured_fraction_theta_full 0.997
_diffrn_measured_fraction_theta_max 0.881
_diffrn_measurement_details
;
#__ type_ start__ end____ width___ exp.time_
  1 omega  -98.00  -61.00   1.0000   10.0000
omega____ theta____ kappa____ phi______ frames
    -      -19.5055  178.0000   60.0000 37

#__ type_ start__ end____ width___ exp.time_
  2 omega  -27.00   42.00   1.0000   10.0000
omega____ theta____ kappa____ phi______ frames
    -       22.6305  -38.0000   60.0000 69

#__ type_ start__ end____ width___ exp.time_
  3 omega  -41.00   89.00   1.0000   10.0000
omega____ theta____ kappa____ phi______ frames
    -       22.6305  -19.0000  -90.0000 130
;
_diffrn_measurement_device_type 'SuperNova, Dual, Cu at zero, Eos'
_diffrn_measurement_method '\w scans'
_diffrn_orient_matrix_UB_11 0.0283272000
_diffrn_orient_matrix_UB_12 0.0230895000
_diffrn_orient_matrix_UB_13 -0.0183224000
_diffrn_orient_matrix_UB_21 -0.0201874000
_diffrn_orient_matrix_UB_22 -0.0425883000
_diffrn_orient_matrix_UB_23 -0.0152346000
_diffrn_orient_matrix_UB_31 -0.0438402000
_diffrn_orient_matrix_UB_32 0.0345879000
_diffrn_orient_matrix_UB_33 -0.0065272000
_diffrn_radiation_monochromator mirror
_diffrn_radiation_type MoK\a
_diffrn_radiation_wavelength 0.71073
_diffrn_reflns_av_R_equivalents 0.0361
_diffrn_reflns_av_unetI/netI 0.0653
_diffrn_reflns_Laue_measured_fraction_full 0.997
_diffrn_reflns_Laue_measured_fraction_max 0.881
_diffrn_reflns_limit_h_max 14
_diffrn_reflns_limit_h_min -17
_diffrn_reflns_limit_k_max 16
_diffrn_reflns_limit_k_min -13
_diffrn_reflns_limit_l_max 26
_diffrn_reflns_limit_l_min -38
_diffrn_reflns_number 18242
_diffrn_reflns_point_group_measured_fraction_full 0.997
_diffrn_reflns_point_group_measured_fraction_max 0.881
_diffrn_reflns_theta_full 25.242
_diffrn_reflns_theta_max 28.582
_diffrn_reflns_theta_min 3.339
_diffrn_source 'SuperNova (Mo) X-ray Source'
_exptl_absorpt_coefficient_mu 3.435
_exptl_absorpt_correction_T_max 1.00000
_exptl_absorpt_correction_T_min 0.82124
_exptl_absorpt_correction_type multi-scan
_exptl_absorpt_process_details
;
CrysAlisPro, Agilent Technologies,
Version 1.171.36.28 (release 01-02-2013 CrysAlis171 .NET)
(compiled Feb  1 2013,16:14:44)
Empirical absorption correction using spherical harmonics,
 implemented in SCALE3 ABSPACK scaling algorithm.
;
_exptl_crystal_colour 'pale yellow'
_exptl_crystal_density_diffrn 1.859
_exptl_crystal_description block
_exptl_crystal_F_000 2432
_exptl_crystal_size_max 0.21
_exptl_crystal_size_mid 0.18
_exptl_crystal_size_min 0.16
_refine_diff_density_max 2.077
_refine_diff_density_min -0.816
_refine_diff_density_rms 0.140
_refine_ls_extinction_method none
_refine_ls_goodness_of_fit_ref 1.070
_refine_ls_hydrogen_treatment constr
_refine_ls_matrix_type full
_refine_ls_number_parameters 563
_refine_ls_number_reflns 9779
_refine_ls_number_restraints 7
_refine_ls_restrained_S_all 1.070
_refine_ls_R_factor_all 0.0640
_refine_ls_R_factor_gt 0.0448
_refine_ls_shift/su_max 0.001
_refine_ls_shift/su_mean 0.000
_refine_ls_structure_factor_coef Fsqd
_refine_ls_weighting_details 'w=1/[\s^2^(Fo^2^)+(0.0326P)^2^+8.9923P] where P=(Fo^2^+2Fc^2^)/3'
_refine_ls_weighting_scheme calc
_refine_ls_wR_factor_gt 0.0953
_refine_ls_wR_factor_ref 0.1067
_reflns_Friedel_coverage 0.000
_reflns_number_gt 7651
_reflns_number_total 11097
_reflns_threshold_expression 'I > 2\s(I)'
_cod_data_source_file d0ce01298j2.cif
_cod_data_source_block songxq_l5_znnd
_cod_depositor_comments 'Adding full bibliography for 7241533--7241538.cif.'
_cod_database_code 7241533
_shelx_shelxl_version_number 2014/7
_chemical_oxdiff_formula 'C H O N Nd Zn'
_shelx_space_group_comment
;
The symmetry employed for this shelxl refinement is uniquely defined
by the following loop, which should always be used as a source of
symmetry information in preference to the above space-group names.
They are only intended as comments.
;
_reflns_odcompleteness_completeness 99.72
_reflns_odcompleteness_iscentric 1
_reflns_odcompleteness_theta 26.32
_olex2_refinement_description
;
1. Fixed Uiso
 At 1.2 times of:
  All C(H) groups, H8A of O8, H7 of O7, All C(H,H) groups, All N(H) groups
 At 1.5 times of:
  All C(H,H,H) groups, H21 of O21, All O(H,H) groups
2. Restrained distances
 H8A-H22A
 2.4 with sigma of 0.02
3. Uiso/Uaniso restraints and constraints
Uanis(C32) \\sim Ueq: with sigma of 0.005 and sigma for terminal atoms of 0.01
4.a Riding coordinates:
 O7(H7), O8(H8A)
4.b Free rotating group:
 O22(H22A,H22B)
4.c Ternary CH refined with riding coordinates:
 C10(H10)
4.d Secondary CH2 refined with riding coordinates:
 C9(H9A,H9B), C11(H11A,H11B)
4.e Aromatic/amide H refined with riding coordinates:
 C3(H3), C4(H4), C5(H5), C8(H8), C14(H14), C15(H15), C16(H16), N2(H2)
4.f Idealised Me refined as rotating group:
 C1(H1A,H1B,H1C), C19(H19A,H19B,H19C), C21(H21A,H21B,H21C), C23(H23A,H23B,
 H23C), C25(H25A,H25B,H25C), C28(H28A,H28B,H28C), C30(H30A,H30B,H30C), C26(H26A,
 H26B,H26C), C32(H32A,H32B,H32C)
4.g Idealised tetrahedral OH refined as rotating group:
 O21(H21)
;
_olex2_submission_special_instructions 'No special instructions were received'

loop_
_space_group_symop_operation_xyz
'x, y, z'
'-x, y+1/2, -z+1/2'
'-x, -y, -z'
'x, -y-1/2, z-1/2'

loop_
_atom_site_label
_atom_site_type_symbol
_atom_site_fract_x
_atom_site_fract_y
_atom_site_fract_z
_atom_site_U_iso_or_equiv
_atom_site_adp_type
_atom_site_occupancy
_atom_site_site_symmetry_order
_atom_site_calc_flag
_atom_site_refinement_flags_posn
_atom_site_refinement_flags_adp
_atom_site_refinement_flags_occupancy
_atom_site_disorder_assembly
_atom_site_disorder_group
C1 C 0.0307(5) 0.4420(7) 0.3380(3) 0.067(3) Uani 1 1 d . . . . .
H1A H -0.0023 0.4448 0.3072 0.101 Uiso 1 1 calc GR . . . .
H1B H -0.0071 0.4895 0.3583 0.101 Uiso 1 1 calc GR . . . .
H1C H 0.0297 0.3662 0.3493 0.101 Uiso 1 1 calc GR . . . .
C2 C 0.1988(4) 0.4216(4) 0.30763(19) 0.0244(12) Uani 1 1 d . . . . .
C3 C 0.1665(4) 0.3832(5) 0.2643(2) 0.0344(14) Uani 1 1 d . . . . .
H3 H 0.0968 0.3924 0.2533 0.041 Uiso 1 1 calc R . . . .
C4 C 0.2388(5) 0.3299(6) 0.2367(2) 0.0453(18) Uani 1 1 d . . . . .
H4 H 0.2175 0.3027 0.2074 0.054 Uiso 1 1 calc R . . . .
C5 C 0.3417(5) 0.3180(6) 0.2534(2) 0.0443(17) Uani 1 1 d . . . . .
H5 H 0.3900 0.2850 0.2344 0.053 Uiso 1 1 calc R . . . .
C6 C 0.3760(4) 0.3540(5) 0.29784(19) 0.0291(13) Uani 1 1 d . . . . .
C7 C 0.3039(4) 0.4083(4) 0.32619(19) 0.0241(11) Uani 1 1 d . . . . .
C8 C 0.4851(4) 0.3317(5) 0.3139(2) 0.0328(14) Uani 1 1 d . . . . .
H8 H 0.5295 0.3013 0.2925 0.039 Uiso 1 1 calc R . . . .
C9 C 0.6305(4) 0.3128(5) 0.36905(19) 0.0286(13) Uani 1 1 d . . . . .
H9A H 0.6717 0.3046 0.3418 0.034 Uiso 1 1 calc R . . . .
H9B H 0.6270 0.2403 0.3842 0.034 Uiso 1 1 calc R . . . .
C10 C 0.6836(4) 0.3968(5) 0.40238(18) 0.0236(11) Uani 1 1 d . . . . .
H10 H 0.7013 0.4629 0.3841 0.028 Uiso 1 1 calc R . . . .
C11 C 0.7856(4) 0.3508(5) 0.42419(19) 0.0255(12) Uani 1 1 d . . . . .
H11A H 0.8342 0.3393 0.3997 0.031 Uiso 1 1 calc R . . . .
H11B H 0.8163 0.4069 0.4453 0.031 Uiso 1 1 calc R . . . .
C12 C 0.7792(4) 0.2404(5) 0.49677(18) 0.0241(12) Uani 1 1 d . . . . .
C13 C 0.7846(4) 0.1272(5) 0.51836(19) 0.0276(12) Uani 1 1 d . . . . .
C14 C 0.8137(6) 0.0328(6) 0.4927(3) 0.0506(19) Uani 1 1 d . . . . .
H14 H 0.8349 0.0429 0.4625 0.061 Uiso 1 1 calc R . . . .
C15 C 0.8119(6) -0.0735(6) 0.5108(3) 0.057(2) Uani 1 1 d . . . . .
H15 H 0.8333 -0.1338 0.4931 0.069 Uiso 1 1 calc R . . . .
C16 C 0.7784(5) -0.0925(5) 0.5556(2) 0.0453(17) Uani 1 1 d . . . . .
H16 H 0.7751 -0.1648 0.5676 0.054 Uiso 1 1 calc R . . . .
C17 C 0.7507(4) -0.0020(5) 0.5812(2) 0.0294(13) Uani 1 1 d . . . . .
C18 C 0.7551(4) 0.1100(5) 0.56462(19) 0.0249(12) Uani 1 1 d . . . . .
C19 C 0.6927(6) -0.1193(6) 0.6427(2) 0.0509(18) Uani 1 1 d . . . . .
H19A H 0.6415 -0.1546 0.6217 0.076 Uiso 1 1 calc GR . . . .
H19B H 0.6649 -0.1131 0.6730 0.076 Uiso 1 1 calc GR . . . .
H19C H 0.7559 -0.1636 0.6448 0.076 Uiso 1 1 calc GR . . . .
C20 C 0.7842(5) 0.0618(5) 0.7436(2) 0.0363(14) Uani 1 1 d . . . . .
C21 C 0.7807(6) -0.0279(7) 0.7800(3) 0.059(2) Uani 1 1 d . . . . .
H21A H 0.7122 -0.0621 0.7785 0.089 Uiso 1 1 calc GR . . . .
H21B H 0.7947 0.0045 0.8103 0.089 Uiso 1 1 calc GR . . . .
H21C H 0.8331 -0.0837 0.7745 0.089 Uiso 1 1 calc GR . . . .
C22 C 0.9266(5) 0.3732(6) 0.7956(2) 0.0429(16) Uani 1 1 d . . . . .
C23 C 0.9971(6) 0.4235(7) 0.8326(3) 0.071(3) Uani 1 1 d . . . . .
H23A H 1.0069 0.5017 0.8262 0.107 Uiso 1 1 calc GR . . . .
H23B H 1.0642 0.3860 0.8336 0.107 Uiso 1 1 calc GR . . . .
H23C H 0.9660 0.4153 0.8622 0.107 Uiso 1 1 calc GR . . . .
C24 C 0.5030(4) 0.2739(5) 0.63595(19) 0.0283(13) Uani 1 1 d . . . . .
C25 C 0.3870(4) 0.3012(6) 0.6321(2) 0.0468(18) Uani 1 1 d . . . . .
H25A H 0.3764 0.3766 0.6425 0.070 Uiso 1 1 calc GR . . . .
H25B H 0.3496 0.2502 0.6511 0.070 Uiso 1 1 calc GR . . . .
H25C H 0.3611 0.2942 0.6002 0.070 Uiso 1 1 calc GR . . . .
C27 C 0.8576(4) 0.5894(5) 0.5210(2) 0.0276(12) Uani 1 1 d . . . . .
C28 C 1.0821(6) 0.2066(8) 0.5969(3) 0.070(3) Uani 1 1 d . . . . .
H28A H 1.0500 0.1692 0.5702 0.104 Uiso 1 1 calc GR . . . .
H28B H 1.1237 0.1539 0.6153 0.104 Uiso 1 1 calc GR . . . .
H28C H 1.1265 0.2661 0.5870 0.104 Uiso 1 1 calc GR . . . .
C29 C 0.9979(4) 0.2541(6) 0.6257(2) 0.0343(14) Uani 1 1 d . . . . .
C30 C 0.5168(5) 0.8540(5) 0.4953(2) 0.0437(17) Uani 1 1 d . . . . .
H30A H 0.5746 0.9060 0.4962 0.066 Uiso 1 1 calc GR . . . .
H30B H 0.4644 0.8794 0.5157 0.066 Uiso 1 1 calc GR . . . .
H30C H 0.4864 0.8489 0.4640 0.066 Uiso 1 1 calc GR . . . .
C31 C 0.5559(4) 0.7413(5) 0.5108(2) 0.0244(12) Uani 1 1 d . . . . .
N1 N 0.5244(3) 0.3504(4) 0.35481(15) 0.0247(10) Uani 1 1 d . . . . .
N2 N 0.7767(3) 0.2458(4) 0.44986(15) 0.0236(10) Uani 1 1 d . . . . .
H2 H 0.7694 0.1844 0.4343 0.028 Uiso 1 1 calc R . . . .
Nd1 Nd 0.24436(2) 0.60731(2) 0.40064(2) 0.01906(8) Uani 1 1 d . . . . .
O1 O 0.1347(3) 0.4788(3) 0.33688(13) 0.0273(9) Uani 1 1 d . . . . .
O2 O 0.3274(2) 0.4463(3) 0.36827(12) 0.0221(8) Uani 1 1 d . . . . .
O3 O 0.6120(2) 0.4316(3) 0.43557(12) 0.0193(7) Uani 1 1 d . . . . .
O4 O 0.7773(3) 0.3284(3) 0.52016(13) 0.0272(8) Uani 1 1 d . . . . .
O5 O 0.7281(3) 0.1913(3) 0.59264(13) 0.0296(9) Uani 1 1 d . . . . .
O6 O 0.7165(3) -0.0092(3) 0.62562(14) 0.0371(10) Uani 1 1 d . . . . .
O7 O 0.6081(2) 0.4686(3) 0.54647(11) 0.0165(7) Uani 1 1 d . . . . .
H7 H 0.6138 0.3949 0.5539 0.020 Uiso 1 1 d R . . . .
O8 O 0.7580(3) 0.3003(3) 0.67773(12) 0.0224(8) Uani 1 1 d . . . . .
H8A H 0.7330 0.3621 0.6684 0.027 Uiso 1 1 d DR . . . .
O9 O 0.7038(3) 0.0706(4) 0.71643(15) 0.0430(11) Uani 1 1 d . . . . .
O10 O 0.8659(3) 0.1183(4) 0.74257(16) 0.0450(11) Uani 1 1 d . . . . .
O11 O 0.8320(4) 0.3555(4) 0.80306(16) 0.0525(13) Uani 1 1 d . . . . .
O12 O 0.9657(3) 0.3523(4) 0.75677(16) 0.0429(11) Uani 1 1 d . . . . .
O13 O 0.5660(3) 0.3449(3) 0.62247(14) 0.0321(9) Uani 1 1 d . . . . .
O14 O 0.5296(3) 0.1791(4) 0.65244(15) 0.0366(10) Uani 1 1 d . . . . .
O15 O 0.8374(3) 0.5443(3) 0.55860(13) 0.0282(9) Uani 1 1 d . . . . .
O16 O 0.7954(3) 0.5923(3) 0.48506(13) 0.0269(9) Uani 1 1 d . . . . .
O17 O 0.9342(3) 0.3219(3) 0.60784(14) 0.0321(9) Uani 1 1 d . . . . .
O18 O 0.9970(3) 0.2200(4) 0.66758(15) 0.0475(12) Uani 1 1 d . . . . .
O19 O 0.5660(2) 0.6663(3) 0.47950(13) 0.0223(8) Uani 1 1 d . . . . .
O20 O 0.5762(3) 0.7249(3) 0.55339(13) 0.0304(9) Uani 1 1 d . . . . .
Zn1 Zn 0.65508(4) 0.52621(5) 0.48797(2) 0.01860(13) Uani 1 1 d . . . . .
Zn2 Zn 0.54321(4) 0.58218(5) 0.58843(2) 0.02008(14) Uani 1 1 d . . . . .
Zn3 Zn 0.68283(5) 0.15576(6) 0.65742(2) 0.02918(16) Uani 1 1 d . . . . .
Zn4 Zn 0.89101(5) 0.26247(6) 0.71035(2) 0.02966(16) Uani 1 1 d . . . . .
C26 C 0.9638(4) 0.6453(6) 0.5181(2) 0.0468(18) Uani 1 1 d . . . . .
H26A H 0.9572 0.7240 0.5244 0.070 Uiso 1 1 calc GR . . . .
H26B H 0.9886 0.6352 0.4874 0.070 Uiso 1 1 calc GR . . . .
H26C H 1.0131 0.6123 0.5406 0.070 Uiso 1 1 calc GR . . . .
C32 C 0.6653(8) 0.0032(9) 0.3777(4) 0.099(3) Uani 1 1 d . U . . .
H32A H 0.6204 0.0357 0.3533 0.149 Uiso 1 1 calc GR . . . .
H32B H 0.6295 0.0034 0.4063 0.149 Uiso 1 1 calc GR . . . .
H32C H 0.6822 -0.0725 0.3696 0.149 Uiso 1 1 calc GR . . . .
O21 O 0.7614(4) 0.0681(4) 0.38363(17) 0.0523(13) Uani 1 1 d . . . . .
H21 H 0.7881 0.0746 0.3584 0.078 Uiso 1 1 calc GR . . . .
O22 O 0.6390(4) 0.3612(5) 0.75104(18) 0.0559(13) Uani 1 1 d . . . . .
H22A H 0.6546 0.3087 0.7387 0.084 Uiso 1 1 d DG . . . .
H22B H 0.6930 0.3614 0.7714 0.084 Uiso 1 1 d G . . . .

loop_
_atom_site_aniso_label
_atom_site_aniso_U_11
_atom_site_aniso_U_22
_atom_site_aniso_U_33
_atom_site_aniso_U_23
_atom_site_aniso_U_13
_atom_site_aniso_U_12
C1 0.027(3) 0.096(6) 0.079(6) -0.041(5) 0.008(3) -0.025(4)
C2 0.026(3) 0.024(3) 0.022(3) 0.003(2) -0.006(2) -0.002(2)
C3 0.033(3) 0.036(3) 0.032(3) -0.003(3) -0.014(3) 0.002(3)
C4 0.046(4) 0.062(5) 0.026(3) -0.022(3) -0.015(3) 0.013(3)
C5 0.043(3) 0.059(4) 0.030(4) -0.020(3) -0.005(3) 0.017(3)
C6 0.033(3) 0.037(3) 0.016(3) -0.009(3) -0.008(2) 0.007(3)
C7 0.027(3) 0.024(3) 0.021(3) -0.002(2) -0.002(2) -0.001(2)
C8 0.030(3) 0.046(4) 0.023(3) -0.011(3) 0.000(2) 0.012(3)
C9 0.026(3) 0.039(3) 0.021(3) -0.007(3) -0.002(2) 0.011(2)
C10 0.023(2) 0.032(3) 0.017(3) -0.001(2) 0.002(2) 0.004(2)
C11 0.019(2) 0.037(3) 0.021(3) -0.002(3) 0.003(2) 0.005(2)
C12 0.016(2) 0.038(3) 0.018(3) 0.000(3) 0.0012(19) 0.006(2)
C13 0.027(3) 0.036(3) 0.020(3) 0.002(3) 0.000(2) 0.008(2)
C14 0.070(5) 0.049(4) 0.034(4) 0.010(4) 0.014(3) 0.027(4)
C15 0.096(6) 0.039(4) 0.039(4) 0.000(3) 0.021(4) 0.033(4)
C16 0.071(5) 0.030(3) 0.036(4) 0.005(3) 0.004(3) 0.011(3)
C17 0.037(3) 0.031(3) 0.020(3) 0.000(3) -0.002(2) -0.003(3)
C18 0.023(2) 0.030(3) 0.021(3) 0.002(3) -0.004(2) 0.003(2)
C19 0.080(5) 0.040(4) 0.033(4) 0.006(3) 0.000(3) -0.016(4)
C20 0.051(4) 0.032(3) 0.026(3) -0.001(3) -0.003(3) 0.004(3)
C21 0.072(5) 0.067(5) 0.039(4) 0.025(4) 0.000(4) -0.001(4)
C22 0.053(4) 0.039(4) 0.035(4) 0.004(3) -0.009(3) -0.007(3)
C23 0.076(5) 0.079(6) 0.056(6) -0.008(5) -0.016(4) -0.018(5)
C24 0.027(3) 0.044(4) 0.014(3) 0.004(3) 0.003(2) -0.006(3)
C25 0.031(3) 0.058(4) 0.053(5) 0.026(4) 0.011(3) 0.002(3)
C27 0.021(2) 0.030(3) 0.031(3) 0.005(3) 0.001(2) 0.000(2)
C28 0.069(5) 0.094(7) 0.048(5) 0.027(5) 0.023(4) 0.048(5)
C29 0.031(3) 0.048(4) 0.024(3) 0.001(3) -0.001(2) 0.012(3)
C30 0.060(4) 0.027(3) 0.042(4) 0.002(3) -0.014(3) 0.010(3)
C31 0.021(2) 0.023(3) 0.029(3) 0.002(3) -0.002(2) -0.004(2)
N1 0.024(2) 0.032(3) 0.017(2) -0.003(2) -0.0046(17) 0.005(2)
N2 0.025(2) 0.028(2) 0.018(2) -0.005(2) 0.0000(17) 0.0077(19)
Nd1 0.01844(13) 0.02359(15) 0.01474(14) 0.00146(12) -0.00275(10) 0.00207(11)
O1 0.0207(17) 0.034(2) 0.027(2) -0.0051(19) -0.0016(15) 0.0000(16)
O2 0.0215(16) 0.031(2) 0.0135(18) -0.0053(16) -0.0055(13) -0.0004(15)
O3 0.0160(15) 0.0280(19) 0.0138(18) -0.0034(16) -0.0009(13) 0.0037(14)
O4 0.0303(19) 0.030(2) 0.021(2) -0.0011(18) 0.0029(15) 0.0048(17)
O5 0.040(2) 0.028(2) 0.021(2) 0.0008(18) 0.0051(16) -0.0074(18)
O6 0.060(3) 0.028(2) 0.024(2) 0.0040(19) 0.0057(19) -0.006(2)
O7 0.0194(16) 0.0154(16) 0.0146(18) 0.0017(15) -0.0010(13) -0.0003(14)
O8 0.0268(17) 0.0224(19) 0.0173(19) 0.0012(16) -0.0052(14) 0.0034(15)
O9 0.059(3) 0.043(3) 0.026(2) 0.009(2) -0.008(2) -0.008(2)
O10 0.051(3) 0.041(3) 0.041(3) 0.015(2) -0.009(2) 0.000(2)
O11 0.060(3) 0.067(3) 0.030(3) -0.002(3) -0.003(2) -0.011(3)
O12 0.042(2) 0.053(3) 0.032(3) -0.005(2) -0.0079(19) -0.004(2)
O13 0.0281(19) 0.042(2) 0.026(2) 0.009(2) -0.0010(16) -0.0063(18)
O14 0.035(2) 0.040(2) 0.035(3) 0.009(2) 0.0002(18) -0.0086(19)
O15 0.0272(18) 0.035(2) 0.022(2) 0.0003(19) 0.0005(15) -0.0053(17)
O16 0.0184(16) 0.034(2) 0.028(2) 0.0082(18) -0.0025(15) -0.0045(16)
O17 0.0241(18) 0.041(2) 0.031(2) 0.001(2) -0.0044(16) 0.0103(18)
O18 0.043(2) 0.072(3) 0.028(2) 0.012(2) 0.0034(19) 0.028(2)
O19 0.0225(17) 0.0196(18) 0.024(2) -0.0006(17) -0.0045(14) 0.0010(15)
O20 0.043(2) 0.027(2) 0.020(2) -0.0028(18) -0.0050(17) -0.0059(18)
Zn1 0.0159(3) 0.0257(3) 0.0140(3) 0.0003(3) -0.0010(2) -0.0008(2)
Zn2 0.0186(3) 0.0274(3) 0.0139(3) -0.0032(3) -0.0019(2) 0.0026(2)
Zn3 0.0371(3) 0.0295(4) 0.0206(3) 0.0024(3) -0.0016(3) -0.0061(3)
Zn4 0.0311(3) 0.0368(4) 0.0204(3) 0.0022(3) -0.0049(3) 0.0044(3)
C26 0.024(3) 0.065(5) 0.050(4) 0.017(4) -0.010(3) -0.015(3)
C32 0.123(7) 0.079(6) 0.096(7) -0.018(6) 0.004(6) -0.019(6)
O21 0.070(3) 0.050(3) 0.036(3) -0.005(3) -0.004(2) 0.006(3)
O22 0.055(3) 0.077(4) 0.036(3) -0.003(3) 0.006(2) -0.004(3)

loop_
_atom_type_symbol
_atom_type_description
_atom_type_scat_dispersion_real
_atom_type_scat_dispersion_imag
_atom_type_scat_source
C C 0.0033 0.0016 'International Tables Vol C Tables 4.2.6.8 and 6.1.1.4'
H H 0.0000 0.0000 'International Tables Vol C Tables 4.2.6.8 and 6.1.1.4'
N N 0.0061 0.0033 'International Tables Vol C Tables 4.2.6.8 and 6.1.1.4'
Nd Nd -0.1943 3.0179 'International Tables Vol C Tables 4.2.6.8 and 6.1.1.4'
O O 0.0106 0.0060 'International Tables Vol C Tables 4.2.6.8 and 6.1.1.4'
Zn Zn 0.2839 1.4301 'International Tables Vol C Tables 4.2.6.8 and 6.1.1.4'

loop_
_geom_angle_atom_site_label_1
_geom_angle_atom_site_label_2
_geom_angle_atom_site_label_3
_geom_angle
_geom_angle_site_symmetry_1
_geom_angle_site_symmetry_3
_geom_angle_publ_flag
H1A C1 H1B 109.5 . . ?
H1A C1 H1C 109.5 . . ?
H1B C1 H1C 109.5 . . ?
O1 C1 H1A 109.5 . . ?
O1 C1 H1B 109.5 . . ?
O1 C1 H1C 109.5 . . ?
C3 C2 C7 122.2(5) . . ?
C3 C2 O1 124.2(5) . . ?
O1 C2 C7 113.6(5) . . ?
C2 C3 H3 120.2 . . ?
C2 C3 C4 119.6(5) . . ?
C4 C3 H3 120.2 . . ?
C3 C4 H4 120.3 . . ?
C5 C4 C3 119.4(6) . . ?
C5 C4 H4 120.3 . . ?
C4 C5 H5 119.0 . . ?
C4 C5 C6 122.0(6) . . ?
C6 C5 H5 119.0 . . ?
C5 C6 C7 119.3(5) . . ?
C5 C6 C8 118.5(5) . . ?
C7 C6 C8 122.2(5) . . ?
C6 C7 C2 117.3(5) . . ?
O2 C7 C2 118.0(5) . . ?
O2 C7 C6 124.6(4) . . ?
C6 C8 H8 117.3 . . ?
N1 C8 C6 125.3(5) . . ?
N1 C8 H8 117.3 . . ?
H9A C9 H9B 108.1 . . ?
C10 C9 H9A 109.6 . . ?
C10 C9 H9B 109.6 . . ?
N1 C9 H9A 109.6 . . ?
N1 C9 H9B 109.6 . . ?
N1 C9 C10 110.3(4) . . ?
C9 C10 H10 107.4 . . ?
C11 C10 C9 111.3(4) . . ?
C11 C10 H10 107.4 . . ?
O3 C10 C9 109.8(4) . . ?
O3 C10 H10 107.4 . . ?
O3 C10 C11 113.2(4) . . ?
C10 C11 H11A 108.4 . . ?
C10 C11 H11B 108.4 . . ?
H11A C11 H11B 107.4 . . ?
N2 C11 C10 115.6(4) . . ?
N2 C11 H11A 108.4 . . ?
N2 C11 H11B 108.4 . . ?
N2 C12 C13 117.3(5) . . ?
O4 C12 C13 122.8(5) . . ?
O4 C12 N2 120.0(5) . . ?
C14 C13 C12 121.0(5) . . ?
C14 C13 C18 117.9(6) . . ?
C18 C13 C12 121.0(5) . . ?
C13 C14 H14 119.0 . . ?
C15 C14 C13 122.0(7) . . ?
C15 C14 H14 119.0 . . ?
C14 C15 H15 119.6 . . ?
C14 C15 C16 120.8(7) . . ?
C16 C15 H15 119.6 . . ?
C15 C16 H16 121.0 . . ?
C17 C16 C15 118.0(6) . . ?
C17 C16 H16 121.0 . . ?
C16 C17 C18 123.2(6) . . ?
C16 C17 O6 123.8(6) . . ?
O6 C17 C18 112.9(5) . . ?
C13 C18 C17 117.9(5) . . ?
O5 C18 C13 124.0(5) . . ?
O5 C18 C17 118.1(5) . . ?
H19A C19 H19B 109.5 . . ?
H19A C19 H19C 109.5 . . ?
H19B C19 H19C 109.5 . . ?
O6 C19 H19A 109.5 . . ?
O6 C19 H19B 109.5 . . ?
O6 C19 H19C 109.5 . . ?
O9 C20 C21 116.1(6) . . ?
O10 C20 C21 117.5(6) . . ?
O10 C20 O9 126.3(6) . . ?
C20 C21 H21A 109.5 . . ?
C20 C21 H21B 109.5 . . ?
C20 C21 H21C 109.5 . . ?
H21A C21 H21B 109.5 . . ?
H21A C21 H21C 109.5 . . ?
H21B C21 H21C 109.5 . . ?
O11 C22 C23 119.6(7) . . ?
O11 C22 O12 122.9(6) . . ?
O12 C22 C23 117.5(7) . . ?
C22 C23 H23A 109.5 . . ?
C22 C23 H23B 109.5 . . ?
C22 C23 H23C 109.5 . . ?
H23A C23 H23B 109.5 . . ?
H23A C23 H23C 109.5 . . ?
H23B C23 H23C 109.5 . . ?
O13 C24 C25 118.3(5) . . ?
O13 C24 O14 124.2(5) . . ?
O14 C24 C25 117.5(5) . . ?
C24 C25 H25A 109.5 . . ?
C24 C25 H25B 109.5 . . ?
C24 C25 H25C 109.5 . . ?
H25A C25 H25B 109.5 . . ?
H25A C25 H25C 109.5 . . ?
H25B C25 H25C 109.5 . . ?
O15 C27 O16 124.7(5) . . ?
H28A C28 H28B 109.5 . . ?
H28A C28 H28C 109.5 . . ?
H28B C28 H28C 109.5 . . ?
C29 C28 H28A 109.5 . . ?
C29 C28 H28B 109.5 . . ?
C29 C28 H28C 109.5 . . ?
O17 C29 C28 119.3(6) . . ?
O17 C29 O18 124.3(5) . . ?
O18 C29 C28 116.4(5) . . ?
H30A C30 H30B 109.5 . . ?
H30A C30 H30C 109.5 . . ?
H30B C30 H30C 109.5 . . ?
C31 C30 H30A 109.5 . . ?
C31 C30 H30B 109.5 . . ?
C31 C30 H30C 109.5 . . ?
O19 C31 C30 117.6(5) . . ?
O20 C31 C30 118.6(5) . . ?
O20 C31 O19 123.7(5) . . ?
C8 N1 C9 121.0(5) . . ?
C8 N1 Zn2 130.2(4) . 3_666 ?
C9 N1 Zn2 108.6(3) . 3_666 ?
C11 N2 H2 118.4 . . ?
C12 N2 C11 123.2(5) . . ?
C12 N2 H2 118.4 . . ?
O1 Nd1 Zn2 93.46(8) . 3_666 ?
O1 Nd1 Zn3 106.16(8) . 3_666 ?
O2 Nd1 O1 60.47(10) . . ?
O2 Nd1 O4 133.54(12) . 3_666 ?
O2 Nd1 O5 139.07(12) . 3_666 ?
O2 Nd1 O7 67.57(11) . 3_666 ?
O2 Nd1 O8 89.26(12) . 3_666 ?
O2 Nd1 O13 69.11(12) . 3_666 ?
O2 Nd1 O15 78.42(13) . 3_666 ?
O2 Nd1 O17 131.96(12) . 3_666 ?
O2 Nd1 Zn2 34.01(8) . 3_666 ?
O2 Nd1 Zn3 109.51(9) . 3_666 ?
O4 Nd1 O1 136.87(12) 3_666 . ?
O4 Nd1 O5 68.76(13) 3_666 3_666 ?
O4 Nd1 O7 70.50(11) 3_666 3_666 ?
O4 Nd1 O8 134.96(12) 3_666 3_666 ?
O4 Nd1 O13 108.92(12) 3_666 3_666 ?
O4 Nd1 Zn2 104.12(8) 3_666 3_666 ?
O4 Nd1 Zn3 104.06(9) 3_666 3_666 ?
O5 Nd1 O1 132.62(12) 3_666 . ?
O5 Nd1 O7 102.00(12) 3_666 3_666 ?
O5 Nd1 O8 68.42(12) 3_666 3_666 ?
O5 Nd1 O13 70.88(13) 3_666 3_666 ?
O5 Nd1 Zn2 121.36(9) 3_666 3_666 ?
O5 Nd1 Zn3 35.42(9) 3_666 3_666 ?
O7 Nd1 O1 122.86(11) 3_666 . ?
O7 Nd1 O13 64.08(11) 3_666 3_666 ?
O7 Nd1 Zn2 34.24(8) 3_666 3_666 ?
O7 Nd1 Zn3 112.22(7) 3_666 3_666 ?
O8 Nd1 O1 70.17(11) 3_666 . ?
O8 Nd1 O7 132.31(10) 3_666 3_666 ?
O8 Nd1 O13 68.86(11) 3_666 3_666 ?
O8 Nd1 Zn2 109.50(8) 3_666 3_666 ?
O8 Nd1 Zn3 36.09(8) 3_666 3_666 ?
O13 Nd1 O1 113.58(12) 3_666 . ?
O13 Nd1 Zn2 56.40(9) 3_666 3_666 ?
O13 Nd1 Zn3 54.34(9) 3_666 3_666 ?
O15 Nd1 O1 71.77(12) 3_666 . ?
O15 Nd1 O4 73.05(13) 3_666 3_666 ?
O15 Nd1 O5 139.71(13) 3_666 3_666 ?
O15 Nd1 O7 76.33(11) 3_666 3_666 ?
O15 Nd1 O8 141.21(12) 3_666 3_666 ?
O15 Nd1 O13 135.77(12) 3_666 3_666 ?
O15 Nd1 O17 83.40(13) 3_666 3_666 ?
O15 Nd1 Zn2 79.87(9) 3_666 3_666 ?
O15 Nd1 Zn3 169.86(9) 3_666 3_666 ?
O17 Nd1 O1 71.67(12) 3_666 . ?
O17 Nd1 O4 80.27(12) 3_666 3_666 ?
O17 Nd1 O5 78.08(13) 3_666 3_666 ?
O17 Nd1 O7 148.14(12) 3_666 3_666 ?
O17 Nd1 O8 77.93(12) 3_666 3_666 ?
O17 Nd1 O13 140.81(13) 3_666 3_666 ?
O17 Nd1 Zn2 160.48(10) 3_666 3_666 ?
O17 Nd1 Zn3 86.54(10) 3_666 3_666 ?
Zn3 Nd1 Zn2 110.258(17) 3_666 3_666 ?
C1 O1 Nd1 127.9(4) . . ?
C2 O1 C1 116.7(5) . . ?
C2 O1 Nd1 113.1(3) . . ?
C7 O2 Nd1 123.5(3) . . ?
C7 O2 Zn2 129.9(3) . 3_666 ?
Zn2 O2 Nd1 104.68(14) 3_666 . ?
C10 O3 Zn1 122.0(3) . . ?
C10 O3 Zn2 112.9(3) . 3_666 ?
Zn1 O3 Zn2 122.13(16) . 3_666 ?
C12 O4 Nd1 140.9(4) . 3_666 ?
C18 O5 Nd1 137.2(3) . 3_666 ?
C18 O5 Zn3 120.3(3) . . ?
Zn3 O5 Nd1 100.40(16) . 3_666 ?
C17 O6 C19 117.1(5) . . ?
C17 O6 Zn3 113.9(3) . . ?
C19 O6 Zn3 128.2(4) . . ?
Nd1 O7 H7 57.4 3_666 . ?
Zn1 O7 Nd1 113.37(13) . 3_666 ?
Zn1 O7 H7 121.5 . . ?
Zn1 O7 Zn2 115.78(16) . . ?
Zn2 O7 Nd1 101.24(13) . 3_666 ?
Zn2 O7 H7 122.7 . . ?
Nd1 O8 H8A 48.9 3_666 . ?
Zn3 O8 Nd1 97.57(13) . 3_666 ?
Zn3 O8 H8A 119.2 . . ?
Zn4 O8 Nd1 120.27(16) . 3_666 ?
Zn4 O8 H8A 131.4 . . ?
Zn4 O8 Zn3 108.84(17) . . ?
C20 O9 Zn3 129.9(4) . . ?
C20 O10 Zn4 129.6(4) . . ?
C22 O12 Zn4 121.2(4) . . ?
C24 O13 Nd1 148.5(4) . 3_666 ?
C24 O14 Zn3 113.5(3) . . ?
C27 O15 Nd1 149.0(4) . 3_666 ?
C27 O16 Zn1 118.9(3) . . ?
C29 O17 Nd1 149.2(4) . 3_666 ?
C29 O18 Zn4 124.0(4) . . ?
C31 O19 Zn1 124.7(3) . . ?
C31 O20 Zn2 125.3(4) . . ?
O3 Zn1 O7 112.37(14) . . ?
O3 Zn1 O16 114.91(15) . . ?
O3 Zn1 O19 104.75(14) . . ?
O7 Zn1 O16 120.28(14) . . ?
O7 Zn1 O19 101.54(14) . . ?
O16 Zn1 O19 99.59(15) . . ?
N1 Zn2 Nd1 122.22(12) 3_666 3_666 ?
N1 Zn2 O3 82.14(15) 3_666 3_666 ?
O2 Zn2 N1 86.44(15) 3_666 3_666 ?
O2 Zn2 Nd1 41.31(10) 3_666 3_666 ?
O2 Zn2 O3 156.61(15) 3_666 3_666 ?
O3 Zn2 Nd1 133.91(10) 3_666 3_666 ?
O7 Zn2 N1 160.27(16) . 3_666 ?
O7 Zn2 Nd1 44.52(9) . 3_666 ?
O7 Zn2 O2 84.91(13) . 3_666 ?
O7 Zn2 O3 99.22(13) . 3_666 ?
O7 Zn2 O20 99.43(15) . . ?
O20 Zn2 N1 99.94(17) . 3_666 ?
O20 Zn2 Nd1 113.82(11) . 3_666 ?
O20 Zn2 O2 105.14(15) . 3_666 ?
O20 Zn2 O3 96.93(14) . 3_666 ?
O5 Zn3 Nd1 44.18(11) . 3_666 ?
O5 Zn3 O6 74.69(15) . . ?
O5 Zn3 O8 86.24(15) . . ?
O6 Zn3 Nd1 117.76(11) . 3_666 ?
O8 Zn3 Nd1 46.34(10) . 3_666 ?
O8 Zn3 O6 140.24(15) . . ?
O9 Zn3 Nd1 144.12(13) . 3_666 ?
O9 Zn3 O5 149.68(18) . . ?
O9 Zn3 O6 83.04(17) . . ?
O9 Zn3 O8 98.58(16) . . ?
O14 Zn3 Nd1 98.04(12) . 3_666 ?
O14 Zn3 O5 103.50(16) . . ?
O14 Zn3 O6 107.95(17) . . ?
O14 Zn3 O8 110.31(16) . . ?
O14 Zn3 O9 102.77(18) . . ?
O8 Zn4 O10 105.60(17) . . ?
O12 Zn4 O8 126.14(17) . . ?
O12 Zn4 O10 104.17(19) . . ?
O12 Zn4 O18 104.6(2) . . ?
O18 Zn4 O8 111.75(16) . . ?
O18 Zn4 O10 101.8(2) . . ?
C27 C26 H26A 109.5 . . ?
C27 C26 H26B 109.5 . . ?
C27 C26 H26C 109.5 . . ?
H26A C26 H26B 109.5 . . ?
H26A C26 H26C 109.5 . . ?
H26B C26 H26C 109.5 . . ?
H32A C32 H32B 109.5 . . ?
H32A C32 H32C 109.5 . . ?
H32B C32 H32C 109.5 . . ?
O21 C32 H32A 109.5 . . ?
O21 C32 H32B 109.5 . . ?
O21 C32 H32C 109.5 . . ?
C32 O21 H21 109.5 . . ?
H22A O22 H22B 95.8 . . ?

loop_
_geom_bond_atom_site_label_1
_geom_bond_atom_site_label_2
_geom_bond_distance
_geom_bond_site_symmetry_2
_geom_bond_publ_flag
C1 H1A 0.9600 . ?
C1 H1B 0.9600 . ?
C1 H1C 0.9600 . ?
C1 O1 1.393(6) . ?
C2 C3 1.368(8) . ?
C2 C7 1.419(7) . ?
C2 O1 1.381(6) . ?
C3 H3 0.9300 . ?
C3 C4 1.397(8) . ?
C4 H4 0.9300 . ?
C4 C5 1.373(8) . ?
C5 H5 0.9300 . ?
C5 C6 1.395(8) . ?
C6 C7 1.414(7) . ?
C6 C8 1.461(7) . ?
C7 O2 1.310(6) . ?
C8 H8 0.9300 . ?
C8 N1 1.270(7) . ?
C9 H9A 0.9700 . ?
C9 H9B 0.9700 . ?
C9 C10 1.518(7) . ?
C9 N1 1.457(6) . ?
C10 H10 0.9800 . ?
C10 C11 1.510(7) . ?
C10 O3 1.416(6) . ?
C11 H11A 0.9700 . ?
C11 H11B 0.9700 . ?
C11 N2 1.461(7) . ?
C12 C13 1.486(8) . ?
C12 N2 1.348(6) . ?
C12 O4 1.247(6) . ?
C13 C14 1.405(9) . ?
C13 C18 1.415(7) . ?
C14 H14 0.9300 . ?
C14 C15 1.372(9) . ?
C15 H15 0.9300 . ?
C15 C16 1.394(9) . ?
C16 H16 0.9300 . ?
C16 C17 1.363(8) . ?
C17 C18 1.420(8) . ?
C17 O6 1.374(7) . ?
C18 O5 1.317(6) . ?
C19 H19A 0.9600 . ?
C19 H19B 0.9600 . ?
C19 H19C 0.9600 . ?
C19 O6 1.439(7) . ?
C20 C21 1.498(9) . ?
C20 O9 1.256(7) . ?
C20 O10 1.238(7) . ?
C21 H21A 0.9600 . ?
C21 H21B 0.9600 . ?
C21 H21C 0.9600 . ?
C22 C23 1.480(9) . ?
C22 O11 1.250(8) . ?
C22 O12 1.269(8) . ?
C23 H23A 0.9600 . ?
C23 H23B 0.9600 . ?
C23 H23C 0.9600 . ?
C24 C25 1.506(7) . ?
C24 O13 1.241(6) . ?
C24 O14 1.264(7) . ?
C25 H25A 0.9600 . ?
C25 H25B 0.9600 . ?
C25 H25C 0.9600 . ?
C27 O15 1.247(7) . ?
C27 O16 1.266(6) . ?
C28 H28A 0.9600 . ?
C28 H28B 0.9600 . ?
C28 H28C 0.9600 . ?
C28 C29 1.498(9) . ?
C29 O17 1.234(7) . ?
C29 O18 1.272(7) . ?
C30 H30A 0.9600 . ?
C30 H30B 0.9600 . ?
C30 H30C 0.9600 . ?
C30 C31 1.492(8) . ?
C31 O19 1.279(6) . ?
C31 O20 1.253(6) . ?
N1 Zn2 2.048(4) 3_666 ?
N2 H2 0.8600 . ?
Nd1 O1 2.714(4) . ?
Nd1 O2 2.401(4) . ?
Nd1 O4 2.431(4) 3_666 ?
Nd1 O5 2.432(4) 3_666 ?
Nd1 O7 2.515(3) 3_666 ?
Nd1 O8 2.505(3) 3_666 ?
Nd1 O13 2.595(4) 3_666 ?
Nd1 O15 2.418(4) 3_666 ?
Nd1 O17 2.419(3) 3_666 ?
Nd1 Zn2 3.5187(6) 3_666 ?
Nd1 Zn3 3.4325(7) 3_666 ?
O2 Zn2 2.034(3) 3_666 ?
O3 Zn1 1.936(3) . ?
O3 Zn2 2.058(3) 3_666 ?
O4 Nd1 2.431(4) 3_666 ?
O5 Nd1 2.432(4) 3_666 ?
O5 Zn3 2.023(4) . ?
O6 Zn3 2.219(4) . ?
O7 Nd1 2.515(3) 3_666 ?
O7 H7 0.9063 . ?
O7 Zn1 1.940(3) . ?
O7 Zn2 2.018(3) . ?
O8 Nd1 2.505(3) 3_666 ?
O8 H8A 0.8393 . ?
O8 Zn3 2.040(3) . ?
O8 Zn4 1.940(3) . ?
O9 Zn3 1.982(4) . ?
O10 Zn4 1.986(4) . ?
O12 Zn4 1.920(4) . ?
O13 Nd1 2.595(4) 3_666 ?
O14 Zn3 1.962(4) . ?
O15 Nd1 2.418(4) 3_666 ?
O16 Zn1 1.954(3) . ?
O17 Nd1 2.419(3) 3_666 ?
O18 Zn4 1.939(4) . ?
O19 Zn1 2.024(3) . ?
O20 Zn2 2.033(4) . ?
Zn2 N1 2.048(4) 3_666 ?
Zn2 Nd1 3.5186(6) 3_666 ?
Zn2 O2 2.034(3) 3_666 ?
Zn2 O3 2.058(3) 3_666 ?
Zn3 Nd1 3.4326(7) 3_666 ?
C26 H26A 0.9600 . ?
C26 H26B 0.9600 . ?
C26 H26C 0.9600 . ?
C32 H32A 0.9600 . ?
C32 H32B 0.9600 . ?
C32 H32C 0.9600 . ?
C32 O21 1.447(10) . ?
O21 H21 0.8200 . ?
O22 H22A 0.7518 . ?
O22 H22B 0.8763 . ?
